data_4075297
loop_
_publ_author_name
'Mintcheva, Neli'
'Tanabe, Makoto'
'Osakada, Kohtaro'

_publ_section_title
;
 Preparation and Structure of New Phenylplatinum Complexes Containing
 Silsesquioxane as a Monodentate or Bidentate Ligand
;
_journal_issue 15
_journal_name_full Organometallics
_journal_page_first 3776
_journal_paper_doi 10.1021/om060192s
_journal_volume 25
_journal_year 2006
_chemical_formula_moiety 'C48 H42 O2 P2 Pt2 '
_chemical_formula_sum 'C48 H42 O2 P2 Pt2'
_chemical_formula_weight 1102.98
_space_group_IT_number 14
_symmetry_cell_setting monoclinic
_symmetry_Int_Tables_number 14
_symmetry_space_group_name_Hall '-P 2yn'
_symmetry_space_group_name_H-M 'P 1 21/n 1'
_cell_angle_alpha 90.0000
_cell_angle_beta 100.397(3)
_cell_angle_gamma 90.0000
_cell_formula_units_Z 2
_cell_length_a 8.792(3)
_cell_length_b 14.694(4)
_cell_length_c 15.298(4)
_cell_measurement_reflns_used 4768
_cell_measurement_temperature 113.1
_cell_measurement_theta_max 27.5
_cell_measurement_theta_min 3.0
_cell_volume 1943.9(10)
_computing_cell_refinement CrystalClear
_computing_data_collection CrystalClear
_computing_data_reduction CrystalStructure
_computing_publication_material 'CrystalStructure 3.7.0'
_computing_structure_refinement CRYSTALS
_computing_structure_solution SHELXS97
_diffrn_detector_area_resol_mean 7.31
_diffrn_measured_fraction_theta_full 0.991
_diffrn_measured_fraction_theta_max 0.991
_diffrn_measurement_device_type 'Rigaku Saturn'
_diffrn_measurement_method \w
_diffrn_radiation_type 'Mo K\a'
_diffrn_radiation_wavelength 0.71070
_diffrn_reflns_av_R_equivalents 0.059
_diffrn_reflns_limit_h_max 10
_diffrn_reflns_limit_h_min -11
_diffrn_reflns_limit_k_max 13
_diffrn_reflns_limit_k_min -19
_diffrn_reflns_limit_l_max 19
_diffrn_reflns_limit_l_min -19
_diffrn_reflns_number 14334
_diffrn_reflns_theta_full 27.47
_diffrn_reflns_theta_max 27.47
_exptl_absorpt_coefficient_mu 7.283
_exptl_absorpt_correction_T_max 0.695
_exptl_absorpt_correction_T_min 0.512
_exptl_absorpt_correction_type multi-scan
_exptl_absorpt_process_details 'Jacobson, R. (1998) Private communication'
_exptl_crystal_colour colorless
_exptl_crystal_density_diffrn 1.884
_exptl_crystal_density_method 'not measured'
_exptl_crystal_description prism
_exptl_crystal_F_000 1064.00
_exptl_crystal_size_max 0.15
_exptl_crystal_size_mid 0.05
_exptl_crystal_size_min 0.05
_refine_diff_density_max 2.51
_refine_diff_density_min -1.84
_refine_ls_extinction_method none
_refine_ls_goodness_of_fit_ref 0.943
_refine_ls_hydrogen_treatment mixed
_refine_ls_number_parameters 268
_refine_ls_number_reflns 4416
_refine_ls_R_factor_gt 0.0346
_refine_ls_shift/su_max 0.0000
_refine_ls_structure_factor_coef Fsqd
_refine_ls_weighting_details 'w = 1/[0.0001Fo^2^ + 0.7000\s(Fo^2^) + 0.5000]/(4Fo^2^)'
_refine_ls_weighting_scheme calc
_refine_ls_wR_factor_ref 0.0864
_reflns_number_gt 2963
_reflns_number_total 4416
_reflns_threshold_expression F^2^>2.0\s(F^2^)
_cod_data_source_file om060192ssi20060228_042848.cif
_cod_data_source_block form_4
_cod_original_cell_volume 1943.8(10)
_cod_original_formula_sum 'C48 H42 O2 P2 Pt2 '
_cod_database_code 4075297

loop_
_symmetry_equiv_pos_site_id
_symmetry_equiv_pos_as_xyz
1 +X,+Y,+Z
2 1/2-X,1/2+Y,1/2-Z
3 -X,-Y,-Z
4 1/2+X,1/2-Y,1/2+Z

loop_
_atom_site_label
_atom_site_type_symbol
_atom_site_fract_x
_atom_site_fract_y
_atom_site_fract_z
_atom_site_U_iso_or_equiv
_atom_site_adp_type
_atom_site_occupancy
_atom_site_symmetry_multiplicity
_atom_site_calc_flag
_atom_site_refinement_flags
Pt1 Pt 0.94221(3) 0.42483(2) 0.06638(2) 0.01351(6) Uani 1.00 1 d .
P1 P 0.87474(19) 0.43178(12) 0.19776(11) 0.0112(4) Uani 1.00 1 d .
O1 O 1.0194(8) 0.4343(4) -0.0533(4) 0.0262(17) Uani 1.00 1 d .
C1 C 0.9088(8) 0.2905(4) 0.0504(4) 0.0173(19) Uani 1.00 1 d .
C2 C 1.0033(8) 0.2435(4) 0.0007(5) 0.0196(19) Uani 1.00 1 d .
C3 C 0.9797(8) 0.1528(5) -0.0213(5) 0.023(2) Uani 1.00 1 d .
C4 C 0.8608(9) 0.1057(5) 0.0046(5) 0.027(2) Uani 1.00 1 d .
C5 C 0.7666(8) 0.1489(5) 0.0551(5) 0.022(2) Uani 1.00 1 d .
C6 C 0.7907(8) 0.2379(4) 0.0766(4) 0.0187(19) Uani 1.00 1 d .
C7 C 0.6676(7) 0.4482(4) 0.1939(4) 0.0148(18) Uani 1.00 1 d .
C8 C 0.5645(7) 0.4291(4) 0.1151(4) 0.0157(17) Uani 1.00 1 d .
C9 C 0.4061(8) 0.4418(4) 0.1127(5) 0.0175(19) Uani 1.00 1 d .
C10 C 0.3530(8) 0.4694(5) 0.1854(5) 0.022(2) Uani 1.00 1 d .
C11 C 0.4540(8) 0.4899(5) 0.2640(5) 0.023(2) Uani 1.00 1 d .
C12 C 0.6119(8) 0.4794(5) 0.2663(4) 0.0197(19) Uani 1.00 1 d .
C13 C 0.9384(7) 0.3375(4) 0.2722(4) 0.0098(16) Uani 1.00 1 d .
C14 C 0.8653(8) 0.3136(5) 0.3426(4) 0.021(2) Uani 1.00 1 d .
C15 C 0.9223(9) 0.2420(5) 0.3987(5) 0.026(2) Uani 1.00 1 d .
C16 C 1.0542(10) 0.1958(5) 0.3859(5) 0.026(2) Uani 1.00 1 d .
C17 C 1.1260(8) 0.2204(5) 0.3174(5) 0.024(2) Uani 1.00 1 d .
C18 C 1.0685(8) 0.2904(4) 0.2607(4) 0.021(2) Uani 1.00 1 d .
C19 C 0.9582(7) 0.5315(4) 0.2601(4) 0.0134(17) Uani 1.00 1 d .
C20 C 0.9093(8) 0.6184(4) 0.2317(5) 0.0191(19) Uani 1.00 1 d .
C21 C 0.9797(8) 0.6953(4) 0.2732(5) 0.022(2) Uani 1.00 1 d .
C22 C 1.0991(8) 0.6872(5) 0.3446(5) 0.024(2) Uani 1.00 1 d .
C23 C 1.1463(8) 0.6012(5) 0.3742(5) 0.026(2) Uani 1.00 1 d .
C24 C 1.0794(8) 0.5240(5) 0.3335(5) 0.020(2) Uani 1.00 1 d .
H1 H 0.984(8) 0.409(4) -0.080(4) -0.01(2) Uiso 1.00 1 c .
H2 H 1.0872 0.2745 -0.0174 0.024 Uiso 1.00 1 c R
H3 H 1.0440 0.1233 -0.0563 0.028 Uiso 1.00 1 c R
H4 H 0.8452 0.0433 -0.0107 0.030 Uiso 1.00 1 c R
H5 H 0.6845 0.1165 0.0737 0.025 Uiso 1.00 1 c R
H6 H 0.7252 0.2660 0.1118 0.023 Uiso 1.00 1 c R
H7 H 0.6013 0.4085 0.0639 0.019 Uiso 1.00 1 c R
H8 H 0.3356 0.4301 0.0591 0.020 Uiso 1.00 1 c R
H9 H 0.2448 0.4757 0.1830 0.027 Uiso 1.00 1 c R
H10 H 0.4170 0.5104 0.3152 0.029 Uiso 1.00 1 c R
H11 H 0.6825 0.4940 0.3191 0.024 Uiso 1.00 1 c R
H12 H 0.7767 0.3464 0.3522 0.026 Uiso 1.00 1 c R
H13 H 0.8702 0.2248 0.4454 0.031 Uiso 1.00 1 c R
H14 H 1.0944 0.1477 0.4248 0.030 Uiso 1.00 1 c R
H15 H 1.2158 0.1885 0.3082 0.029 Uiso 1.00 1 c R
H16 H 1.1200 0.3065 0.2135 0.027 Uiso 1.00 1 c R
H17 H 0.8258 0.6252 0.1832 0.023 Uiso 1.00 1 c R
H18 H 0.9449 0.7539 0.2523 0.028 Uiso 1.00 1 c R
H19 H 1.1477 0.7397 0.3732 0.029 Uiso 1.00 1 c R
H20 H 1.2278 0.5956 0.4240 0.030 Uiso 1.00 1 c R
H21 H 1.1153 0.4659 0.3552 0.024 Uiso 1.00 1 c R

loop_
_atom_site_aniso_label
_atom_site_aniso_U_11
_atom_site_aniso_U_22
_atom_site_aniso_U_33
_atom_site_aniso_U_12
_atom_site_aniso_U_13
_atom_site_aniso_U_23
Pt1 0.01651(13) 0.01275(13) 0.01238(13) -0.00178(12) 0.00562(10) 0.00008(12)
P1 0.0107(8) 0.0135(8) 0.0098(8) 0.0001(7) 0.0029(6) 0.0017(7)
O1 0.048(4) 0.018(3) 0.017(3) -0.012(3) 0.019(2) -0.006(2)
C1 0.025(4) 0.013(3) 0.013(3) -0.003(3) 0.001(3) -0.002(2)
C2 0.020(3) 0.015(3) 0.025(4) 0.001(3) 0.009(3) 0.001(3)
C3 0.026(4) 0.019(3) 0.026(4) 0.010(3) 0.007(3) 0.004(3)
C4 0.031(4) 0.014(3) 0.029(4) -0.004(3) -0.008(3) -0.001(3)
C5 0.022(4) 0.021(3) 0.021(4) -0.006(3) 0.001(3) 0.008(3)
C6 0.023(3) 0.016(3) 0.017(3) 0.005(3) 0.005(3) 0.004(3)
C7 0.009(3) 0.015(3) 0.020(3) -0.001(2) 0.001(2) 0.000(2)
C8 0.020(3) 0.016(3) 0.011(3) 0.000(3) 0.001(2) -0.001(3)
C9 0.021(3) 0.010(3) 0.020(3) -0.003(2) -0.001(3) 0.001(2)
C10 0.012(3) 0.025(4) 0.031(4) -0.001(3) 0.009(3) 0.006(3)
C11 0.024(4) 0.029(4) 0.020(4) 0.000(3) 0.014(3) -0.004(3)
C12 0.018(3) 0.031(4) 0.011(3) 0.002(3) 0.005(3) 0.001(3)
C13 0.010(3) 0.010(3) 0.008(3) -0.000(2) -0.003(2) -0.003(2)
C14 0.022(4) 0.027(4) 0.016(3) -0.001(3) 0.007(3) 0.001(3)
C15 0.025(4) 0.038(4) 0.014(3) -0.008(3) 0.001(3) 0.007(3)
C16 0.043(5) 0.014(3) 0.018(4) 0.001(3) -0.002(3) 0.009(3)
C17 0.023(4) 0.023(4) 0.026(4) 0.007(3) 0.002(3) 0.000(3)
C18 0.027(4) 0.023(4) 0.016(3) 0.004(3) 0.012(3) 0.007(3)
C19 0.013(3) 0.015(3) 0.014(3) -0.003(2) 0.007(2) -0.005(2)
C20 0.023(4) 0.014(3) 0.021(4) 0.005(3) 0.007(3) 0.006(3)
C21 0.029(4) 0.014(3) 0.027(4) 0.004(3) 0.015(3) 0.003(3)
C22 0.024(4) 0.022(4) 0.026(4) -0.006(3) 0.008(3) -0.014(3)
C23 0.020(4) 0.032(4) 0.023(4) 0.006(3) -0.007(3) -0.006(3)
C24 0.012(3) 0.020(3) 0.028(4) 0.002(3) 0.001(3) -0.003(3)

loop_
_atom_type_symbol
_atom_type_description
_atom_type_scat_dispersion_real
_atom_type_scat_dispersion_imag
_atom_type_scat_source
P P 0.102 0.094
;
International Tables for Crystallography
(1992, Vol. C, Tables 4.2.6.8 and 6.1.1.4)
;
Pt Pt -1.703 8.390
;
International Tables for Crystallography
(1992, Vol. C, Tables 4.2.6.8 and 6.1.1.4)
;
C C 0.003 0.002
;
International Tables for Crystallography
(1992, Vol. C, Tables 4.2.6.8 and 6.1.1.4)
;
O O 0.011 0.006
;
International Tables for Crystallography
(1992, Vol. C, Tables 4.2.6.8 and 6.1.1.4)
;
H H 0.000 0.000
;
International Tables for Crystallography
(1992, Vol. C, Table 6.1.1.4)
;

loop_
_geom_angle_atom_site_label_1
_geom_angle_atom_site_label_2
_geom_angle_atom_site_label_3
_geom_angle
_geom_angle_site_symmetry_1
_geom_angle_site_symmetry_3
P1 Pt1 O1 172.63(17) . .
P1 Pt1 O1 96.61(18) . 76503
P1 Pt1 C1 95.7(2) . .
O1 Pt1 O1 76.5(2) . 76503
O1 Pt1 C1 91.3(2) . .
O1 Pt1 C1 167.4(2) 76503 .
Pt1 P1 C7 114.1(2) . .
Pt1 P1 C13 115.7(2) . .
Pt1 P1 C19 111.4(2) . .
C7 P1 C13 108.3(3) . .
C7 P1 C19 102.4(3) . .
C13 P1 C19 103.6(2) . .
Pt1 O1 Pt1 103.5(2) . 76503
Pt1 C1 C2 117.6(5) . .
Pt1 C1 C6 127.2(5) . .
C2 C1 C6 115.0(6) . .
C1 C2 C3 122.0(7) . .
C2 C3 C4 120.4(7) . .
C3 C4 C5 119.6(7) . .
C4 C5 C6 119.7(7) . .
C1 C6 C5 123.4(7) . .
P1 C7 C8 119.2(5) . .
P1 C7 C12 121.2(5) . .
C8 C7 C12 119.6(6) . .
C7 C8 C9 118.9(6) . .
C8 C9 C10 120.7(6) . .
C9 C10 C11 121.2(7) . .
C10 C11 C12 118.4(7) . .
C7 C12 C11 121.2(6) . .
P1 C13 C14 122.9(5) . .
P1 C13 C18 118.3(5) . .
C14 C13 C18 118.8(6) . .
C13 C14 C15 120.1(7) . .
C14 C15 C16 120.0(7) . .
C15 C16 C17 119.5(7) . .
C16 C17 C18 120.7(7) . .
C13 C18 C17 120.9(7) . .
P1 C19 C20 120.0(5) . .
P1 C19 C24 122.0(5) . .
C20 C19 C24 117.9(6) . .
C19 C20 C21 121.1(6) . .
C20 C21 C22 120.5(6) . .
C21 C22 C23 118.7(6) . .
C22 C23 C24 121.9(6) . .
C19 C24 C23 119.9(6) . .
Pt1 O1 H1 111(8) . .
Pt1 O1 H1 128(7) 76503 .
C1 C2 H2 119.2 . .
C3 C2 H2 118.8 . .
C2 C3 H3 119.9 . .
C4 C3 H3 119.7 . .
C3 C4 H4 120.0 . .
C5 C4 H4 120.4 . .
C4 C5 H5 120.0 . .
C6 C5 H5 120.3 . .
C1 C6 H6 118.5 . .
C5 C6 H6 118.1 . .
C7 C8 H7 120.7 . .
C9 C8 H7 120.4 . .
C8 C9 H8 119.4 . .
C10 C9 H8 119.9 . .
C9 C10 H9 119.5 . .
C11 C10 H9 119.4 . .
C10 C11 H10 121.4 . .
C12 C11 H10 120.2 . .
C7 C12 H11 119.3 . .
C11 C12 H11 119.5 . .
C13 C14 H12 119.8 . .
C15 C14 H12 120.1 . .
C14 C15 H13 119.7 . .
C16 C15 H13 120.3 . .
C15 C16 H14 120.1 . .
C17 C16 H14 120.4 . .
C16 C17 H15 119.7 . .
C18 C17 H15 119.6 . .
C13 C18 H16 119.5 . .
C17 C18 H16 119.5 . .
C19 C20 H17 119.6 . .
C21 C20 H17 119.3 . .
C20 C21 H18 119.6 . .
C22 C21 H18 119.9 . .
C21 C22 H19 120.7 . .
C23 C22 H19 120.7 . .
C22 C23 H20 118.7 . .
C24 C23 H20 119.4 . .
C19 C24 H21 120.4 . .
C23 C24 H21 119.7 . .

loop_
_geom_bond_atom_site_label_1
_geom_bond_atom_site_label_2
_geom_bond_distance
_geom_bond_site_symmetry_2
Pt1 P1 2.1982(18) .
Pt1 O1 2.069(6) .
Pt1 O1 2.113(6) 76503
Pt1 C1 2.004(6) .
P1 C7 1.828(6) .
P1 C13 1.816(6) .
P1 C19 1.828(6) .
C1 C2 1.404(11) .
C1 C6 1.410(10) .
C2 C3 1.382(10) .
C3 C4 1.370(11) .
C4 C5 1.384(11) .
C5 C6 1.357(10) .
C7 C8 1.399(9) .
C7 C12 1.368(11) .
C8 C9 1.399(10) .
C9 C10 1.344(11) .
C10 C11 1.392(10) .
C11 C12 1.391(10) .
C13 C14 1.395(10) .
C13 C18 1.375(10) .
C14 C15 1.392(10) .
C15 C16 1.388(12) .
C16 C17 1.366(12) .
C17 C18 1.381(10) .
C19 C20 1.392(9) .
C19 C24 1.406(9) .
C20 C21 1.386(9) .
C21 C22 1.377(10) .
C22 C23 1.381(10) .
C23 C24 1.374(10) .
O1 H1 0.60(6) .
C2 H2 0.950 .
C3 H3 0.950 .
C4 H4 0.950 .
C5 H5 0.950 .
C6 H6 0.950 .
C8 H7 0.950 .
C9 H8 0.950 .
C10 H9 0.950 .
C11 H10 0.950 .
C12 H11 0.950 .
C14 H12 0.950 .
C15 H13 0.950 .
C16 H14 0.950 .
C17 H15 0.950 .
C18 H16 0.950 .
C20 H17 0.950 .
C21 H18 0.950 .
C22 H19 0.950 .
C23 H20 0.950 .
C24 H21 0.950 .
